data_4089253
loop_
_publ_author_name
'Lebedev, Yury N.'
'Das, Ujjal'
'Schnakenburg, Gregor'
'Filippou, Alexander C.'

_publ_section_title
;
 Coordination Chemistry of [E(Idipp)]2+ Ligands (E = Ge, Sn): Metal
 Germylidyne [Cp*(CO)2W\\tb Ge(Idipp)]+ and Metallotetrylene
 [Cp*(CO)3W--E(Idipp)]+ Cations
;
_journal_issue 8
_journal_name_full Organometallics
_journal_page_first 1530
_journal_paper_doi 10.1021/acs.organomet.7b00110
_journal_volume 36
_journal_year 2017
_chemical_formula_moiety 'C40 H51 Cl N2 O3 Sn W'
_chemical_formula_sum 'C40 H51 Cl N2 O3 Sn W'
_chemical_formula_weight 945.82
_chemical_name_systematic LY-661
_space_group_crystal_system monoclinic
_space_group_IT_number 14
_space_group_name_Hall '-P 2yn'
_space_group_name_H-M_alt 'P 1 21/n 1'
_atom_sites_solution_hydrogens geom
_audit_creation_date 2017-03-08
_audit_creation_method
;
Olex2 1.2
(compiled 2017.01.04 svn.r3372 for OlexSys, GUI svn.r5292)
;
_cell_angle_alpha 90
_cell_angle_beta 93.433(3)
_cell_angle_gamma 90
_cell_formula_units_Z 4
_cell_length_a 10.5891(15)
_cell_length_b 18.986(3)
_cell_length_c 19.570(3)
_cell_measurement_reflns_used 9892
_cell_measurement_temperature 123(2)
_cell_measurement_theta_max 30.51
_cell_measurement_theta_min 2.21
_cell_volume 3927.4(10)
_computing_molecular_graphics 'Olex2 (Dolomanov et al., 2009)'
_computing_publication_material 'Olex2 (Dolomanov et al., 2009)'
_computing_structure_refinement 'XL (Sheldrick, 2008)'
_diffrn_ambient_temperature 123.15
_diffrn_detector_area_resol_mean 8
_diffrn_measured_fraction_theta_full 0.996
_diffrn_measured_fraction_theta_max 0.995
_diffrn_measurement_device_type 'Nonius KappaCCD'
_diffrn_measurement_method 'fine slicing \w and \f scans'
_diffrn_radiation_monochromator graphite
_diffrn_radiation_type MoK\a
_diffrn_radiation_wavelength 0.71073
_diffrn_reflns_av_R_equivalents 0.0253
_diffrn_reflns_av_unetI/netI 0.0310
_diffrn_reflns_Laue_measured_fraction_full 0.996
_diffrn_reflns_Laue_measured_fraction_max 0.995
_diffrn_reflns_limit_h_max 13
_diffrn_reflns_limit_h_min -10
_diffrn_reflns_limit_k_max 25
_diffrn_reflns_limit_k_min -22
_diffrn_reflns_limit_l_max 25
_diffrn_reflns_limit_l_min -25
_diffrn_reflns_number 27861
_diffrn_reflns_point_group_measured_fraction_full 0.996
_diffrn_reflns_point_group_measured_fraction_max 0.995
_diffrn_reflns_theta_full 25.242
_diffrn_reflns_theta_max 27.996
_diffrn_reflns_theta_min 2.385
_diffrn_source 'sealed tube'
_exptl_absorpt_coefficient_mu 3.668
_exptl_absorpt_correction_T_max 0.2169
_exptl_absorpt_correction_T_min 0.2169
_exptl_absorpt_correction_type empirical
_exptl_crystal_colour 'clear orange'
_exptl_crystal_colour_lustre clear
_exptl_crystal_colour_primary orange
_exptl_crystal_density_diffrn 1.600
_exptl_crystal_description block
_exptl_crystal_F_000 1880
_exptl_crystal_size_max 0.6
_exptl_crystal_size_mid 0.6
_exptl_crystal_size_min 0.6
_refine_diff_density_max 1.934
_refine_diff_density_min -2.032
_refine_diff_density_rms 0.126
_refine_ls_extinction_method none
_refine_ls_goodness_of_fit_ref 1.147
_refine_ls_hydrogen_treatment constr
_refine_ls_matrix_type full
_refine_ls_number_parameters 465
_refine_ls_number_reflns 9424
_refine_ls_number_restraints 15
_refine_ls_restrained_S_all 1.152
_refine_ls_R_factor_all 0.0394
_refine_ls_R_factor_gt 0.0309
_refine_ls_shift/su_max 0.001
_refine_ls_shift/su_mean 0.000
_refine_ls_structure_factor_coef Fsqd
_refine_ls_weighting_details 'w=1/[\s^2^(Fo^2^)+12.7045P] where P=(Fo^2^+2Fc^2^)/3'
_refine_ls_weighting_scheme calc
_refine_ls_wR_factor_gt 0.0578
_refine_ls_wR_factor_ref 0.0601
_reflns_Friedel_coverage 0.000
_reflns_number_gt 8239
_reflns_number_total 9424
_reflns_threshold_expression 'I > 2\s(I)'
_cod_data_source_file om7b00110_si_002.cif
_cod_data_source_block greg1550f
_cod_original_cell_volume 3927.4(9)
_cod_database_code 4089253
_shelx_shelxl_version_number 2014/7
_shelx_space_group_comment
;
The symmetry employed for this shelxl refinement is uniquely defined
by the following loop, which should always be used as a source of
symmetry information in preference to the above space-group names.
They are only intended as comments.
;
_shelx_estimated_absorpt_t_max 0.217
_shelx_estimated_absorpt_t_min 0.217
_olex2_refinement_description
;
1. Fixed Uiso
 At 1.2 times of:
  All C(H) groups
 At 1.5 times of:
  All C(H,H,H) groups
2. Restrained distances
 W-Sn \\sim W-SnS
 with sigma of 0.0005
 Sn-Cl \\sim SnS-ClS
 with sigma of 0.002
 Sn-C1 \\sim SnS-C1
 with sigma of 0.002
3. Rigid bond restraints
 C5, C6, C4, W
 with sigma for 1-2 distances of 0.002 and sigma for 1-3 distances of 0.002
4. Uiso/Uaniso restraints and constraints
Sn \\sim SnS: within 2A with sigma of 0.002 and sigma for terminal atoms of
0.004
Cl \\sim ClS: within 2A with sigma of 0.002 and sigma for terminal atoms of
0.004
5. Others
 Sof(SnS)=Sof(ClS)=1-FVAR(1)
 Sof(Sn)=Sof(Cl)=FVAR(1)
6.a Ternary CH refined with riding coordinates:
 C13(H13), C16(H16), C25(H25), C28(H28)
6.b Aromatic/amide H refined with riding coordinates:
 C2(H2), C3(H3), C9(H9), C10(H10), C11(H11), C21(H21), C22(H22), C23(H23)
6.c Idealised Me refined as rotating group:
 C14(H14A,H14B,H14C), C15(H15A,H15B,H15C), C17(H17A,H17B,H17C), C18(H18A,H18B,
 H18C), C26(H26A,H26B,H26C), C27(H27A,H27B,H27C), C29(H29A,H29B,H29C), C30(H30A,
 H30B,H30C), C36(H36A,H36B,H36C), C37(H37A,H37B,H37C), C38(H38A,H38B,H38C),
 C39(H39A,H39B,H39C), C40(H40A,H40B,H40C)
;
_olex2_submission_special_instructions 'No special instructions were received'

loop_
_space_group_symop_operation_xyz
'x, y, z'
'-x+1/2, y+1/2, -z+1/2'
'-x, -y, -z'
'x-1/2, -y-1/2, z-1/2'

loop_
_atom_site_label
_atom_site_type_symbol
_atom_site_fract_x
_atom_site_fract_y
_atom_site_fract_z
_atom_site_U_iso_or_equiv
_atom_site_adp_type
_atom_site_occupancy
_atom_site_site_symmetry_order
_atom_site_calc_flag
_atom_site_refinement_flags_posn
_atom_site_refinement_flags_adp
_atom_site_refinement_flags_occupancy
W W 0.06840(2) 0.13122(2) 0.17357(2) 0.01525(4) Uani 1 1 d D U .
Sn Sn -0.13201(3) 0.23285(2) 0.13094(2) 0.01552(8) Uani 0.9461(9) 1 d D U P
SnS Sn -0.1762(2) 0.20553(19) 0.1550(2) 0.0234(10) Uani 0.0539(9) 1 d D U P
Cl Cl -0.32442(9) 0.15889(6) 0.13599(5) 0.0263(2) Uani 0.9461(9) 1 d D U P
ClS Cl -0.134(2) 0.2682(10) 0.0474(6) 0.037(5) Uani 0.0539(9) 1 d D U P
O1 O -0.1552(3) 0.08772(15) 0.26179(14) 0.0283(6) Uani 1 1 d . . .
O2 O 0.2164(3) 0.09304(15) 0.31086(14) 0.0285(6) Uani 1 1 d . . .
O3 O 0.1646(3) 0.28208(14) 0.21461(14) 0.0304(7) Uani 1 1 d . . .
N1 N -0.1947(3) 0.37855(15) 0.20097(14) 0.0139(6) Uani 1 1 d . . .
N2 N -0.1757(3) 0.31453(16) 0.29076(14) 0.0151(6) Uani 1 1 d . . .
C1 C -0.1763(3) 0.31058(18) 0.22189(17) 0.0147(7) Uani 1 1 d D . .
C2 C -0.2043(3) 0.42338(19) 0.25603(17) 0.0179(7) Uani 1 1 d . . .
H2 H -0.2165 0.4729 0.2544 0.022 Uiso 1 1 calc R . .
C3 C -0.1928(3) 0.38292(18) 0.31229(18) 0.0179(7) Uani 1 1 d . . .
H3 H -0.1958 0.3984 0.3583 0.022 Uiso 1 1 calc R . .
C4 C -0.0748(4) 0.1099(2) 0.22973(18) 0.0196(7) Uani 1 1 d . U .
C5 C 0.1601(4) 0.10935(19) 0.26050(18) 0.0197(7) Uani 1 1 d . U .
C6 C 0.1231(4) 0.2270(2) 0.20015(18) 0.0203(7) Uani 1 1 d . U .
C7 C -0.2180(3) 0.40048(18) 0.13021(16) 0.0142(7) Uani 1 1 d . . .
C8 C -0.1134(3) 0.41340(19) 0.09124(18) 0.0177(7) Uani 1 1 d . . .
C9 C -0.1393(4) 0.4311(2) 0.02293(19) 0.0238(8) Uani 1 1 d . . .
H9 H -0.0713 0.4396 -0.0055 0.029 Uiso 1 1 calc R . .
C10 C -0.2627(4) 0.4365(2) -0.00445(19) 0.0257(9) Uani 1 1 d . . .
H10 H -0.2784 0.4482 -0.0514 0.031 Uiso 1 1 calc R . .
C11 C -0.3623(4) 0.4251(2) 0.03592(18) 0.0216(8) Uani 1 1 d . . .
H11 H -0.4463 0.4303 0.0166 0.026 Uiso 1 1 calc R . .
C12 C -0.3430(4) 0.40592(19) 0.10517(18) 0.0190(7) Uani 1 1 d . . .
C13 C 0.0204(4) 0.4087(2) 0.12224(19) 0.0215(8) Uani 1 1 d . . .
H13 H 0.0215 0.3719 0.1588 0.026 Uiso 1 1 calc R . .
C14 C 0.1162(4) 0.3865(2) 0.0708(2) 0.0280(9) Uani 1 1 d . . .
H14A H 0.0852 0.3445 0.0460 0.042 Uiso 1 1 calc GR . .
H14B H 0.1975 0.3760 0.0952 0.042 Uiso 1 1 calc GR . .
H14C H 0.1273 0.4249 0.0382 0.042 Uiso 1 1 calc GR . .
C15 C 0.0608(4) 0.4782(2) 0.1563(2) 0.0298(9) Uani 1 1 d . . .
H15A H 0.0603 0.5155 0.1217 0.045 Uiso 1 1 calc GR . .
H15B H 0.1462 0.4732 0.1780 0.045 Uiso 1 1 calc GR . .
H15C H 0.0016 0.4903 0.1911 0.045 Uiso 1 1 calc GR . .
C16 C -0.4556(4) 0.3915(2) 0.14792(19) 0.0230(8) Uani 1 1 d . . .
H16 H -0.4223 0.3838 0.1963 0.028 Uiso 1 1 calc R . .
C17 C -0.5260(4) 0.3253(2) 0.1245(2) 0.0299(9) Uani 1 1 d . . .
H17A H -0.5618 0.3318 0.0776 0.045 Uiso 1 1 calc GR . .
H17B H -0.5943 0.3160 0.1549 0.045 Uiso 1 1 calc GR . .
H17C H -0.4673 0.2853 0.1259 0.045 Uiso 1 1 calc GR . .
C18 C -0.5445(4) 0.4544(3) 0.1474(3) 0.0384(11) Uani 1 1 d . . .
H18A H -0.5810 0.4621 0.1008 0.058 Uiso 1 1 calc GR . .
H18B H -0.4973 0.4964 0.1630 0.058 Uiso 1 1 calc GR . .
H18C H -0.6125 0.4453 0.1780 0.058 Uiso 1 1 calc GR . .
C19 C -0.1700(3) 0.25519(19) 0.33824(17) 0.0168(7) Uani 1 1 d . . .
C20 C -0.2781(4) 0.2137(2) 0.34188(17) 0.0189(7) Uani 1 1 d . . .
C21 C -0.2712(4) 0.1588(2) 0.38886(19) 0.0245(8) Uani 1 1 d . . .
H21 H -0.3427 0.1292 0.3929 0.029 Uiso 1 1 calc R . .
C22 C -0.1626(4) 0.1464(2) 0.4299(2) 0.0321(10) Uani 1 1 d . . .
H22 H -0.1594 0.1078 0.4609 0.039 Uiso 1 1 calc R . .
C23 C -0.0582(4) 0.1901(2) 0.4261(2) 0.0282(9) Uani 1 1 d . . .
H23 H 0.0155 0.1813 0.4549 0.034 Uiso 1 1 calc R . .
C24 C -0.0597(4) 0.2467(2) 0.38061(18) 0.0198(8) Uani 1 1 d . . .
C25 C -0.4012(4) 0.2285(2) 0.29932(18) 0.0213(8) Uani 1 1 d . . .
H25 H -0.3780 0.2457 0.2534 0.026 Uiso 1 1 calc R . .
C26 C -0.4751(4) 0.2872(2) 0.3324(2) 0.0340(10) Uani 1 1 d . . .
H26A H -0.5517 0.2978 0.3036 0.051 Uiso 1 1 calc GR . .
H26B H -0.4223 0.3295 0.3371 0.051 Uiso 1 1 calc GR . .
H26C H -0.4988 0.2719 0.3777 0.051 Uiso 1 1 calc GR . .
C27 C -0.4854(4) 0.1643(2) 0.2878(2) 0.0318(10) Uani 1 1 d . . .
H27A H -0.4362 0.1258 0.2693 0.048 Uiso 1 1 calc GR . .
H27B H -0.5562 0.1761 0.2552 0.048 Uiso 1 1 calc GR . .
H27C H -0.5181 0.1497 0.3313 0.048 Uiso 1 1 calc GR . .
C28 C 0.0522(4) 0.2969(2) 0.38145(18) 0.0219(8) Uani 1 1 d . . .
H28 H 0.0461 0.3249 0.3381 0.026 Uiso 1 1 calc R . .
C29 C 0.1797(4) 0.2595(2) 0.3863(2) 0.0279(9) Uani 1 1 d . . .
H29A H 0.1924 0.2370 0.4312 0.042 Uiso 1 1 calc GR . .
H29B H 0.2473 0.2939 0.3804 0.042 Uiso 1 1 calc GR . .
H29C H 0.1814 0.2237 0.3503 0.042 Uiso 1 1 calc GR . .
C30 C 0.0463(4) 0.3483(2) 0.4419(2) 0.0325(10) Uani 1 1 d . . .
H30A H -0.0342 0.3739 0.4382 0.049 Uiso 1 1 calc GR . .
H30B H 0.1165 0.3818 0.4410 0.049 Uiso 1 1 calc GR . .
H30C H 0.0527 0.3218 0.4849 0.049 Uiso 1 1 calc GR . .
C31 C 0.0232(4) 0.1024(2) 0.05528(18) 0.0215(8) Uani 1 1 d . . .
C32 C 0.0133(4) 0.03998(19) 0.09571(18) 0.0195(7) Uani 1 1 d . . .
C33 C 0.1345(4) 0.0252(2) 0.12701(18) 0.0200(7) Uani 1 1 d . . .
C34 C 0.2200(4) 0.0792(2) 0.10748(19) 0.0228(8) Uani 1 1 d . . .
C35 C 0.1506(4) 0.1270(2) 0.06337(18) 0.0226(8) Uani 1 1 d . . .
C36 C -0.0773(4) 0.1284(3) 0.00359(19) 0.0331(10) Uani 1 1 d . . .
H36A H -0.0682 0.1793 -0.0024 0.050 Uiso 1 1 calc GR . .
H36B H -0.1611 0.1181 0.0199 0.050 Uiso 1 1 calc GR . .
H36C H -0.0681 0.1046 -0.0403 0.050 Uiso 1 1 calc GR . .
C37 C -0.1044(4) -0.0038(2) 0.0985(2) 0.0293(9) Uani 1 1 d . . .
H37A H -0.1183 -0.0301 0.0556 0.044 Uiso 1 1 calc GR . .
H37B H -0.1770 0.0270 0.1048 0.044 Uiso 1 1 calc GR . .
H37C H -0.0947 -0.0369 0.1369 0.044 Uiso 1 1 calc GR . .
C38 C 0.1723(5) -0.0389(2) 0.1688(2) 0.0316(10) Uani 1 1 d . . .
H38A H 0.0983 -0.0573 0.1907 0.047 Uiso 1 1 calc GR . .
H38B H 0.2379 -0.0259 0.2040 0.047 Uiso 1 1 calc GR . .
H38C H 0.2053 -0.0750 0.1389 0.047 Uiso 1 1 calc GR . .
C39 C 0.3611(4) 0.0801(3) 0.1228(2) 0.0391(11) Uani 1 1 d . . .
H39A H 0.4022 0.0523 0.0882 0.059 Uiso 1 1 calc GR . .
H39B H 0.3810 0.0598 0.1682 0.059 Uiso 1 1 calc GR . .
H39C H 0.3918 0.1287 0.1218 0.059 Uiso 1 1 calc GR . .
C40 C 0.2049(5) 0.1879(2) 0.0253(2) 0.0389(11) Uani 1 1 d . . .
H40A H 0.2736 0.2095 0.0538 0.058 Uiso 1 1 calc GR . .
H40B H 0.1385 0.2228 0.0148 0.058 Uiso 1 1 calc GR . .
H40C H 0.2379 0.1708 -0.0174 0.058 Uiso 1 1 calc GR . .

loop_
_atom_site_aniso_label
_atom_site_aniso_U_11
_atom_site_aniso_U_22
_atom_site_aniso_U_33
_atom_site_aniso_U_23
_atom_site_aniso_U_13
_atom_site_aniso_U_12
W 0.01762(7) 0.01410(7) 0.01403(6) -0.00160(6) 0.00085(5) 0.00179(6)
Sn 0.01946(14) 0.01382(14) 0.01325(12) -0.00047(10) 0.00063(10) 0.00246(11)
SnS 0.0306(17) 0.0226(17) 0.0169(16) -0.0009(15) 0.0006(15) -0.0006(15)
Cl 0.0182(5) 0.0293(5) 0.0311(5) -0.0083(4) -0.0007(4) -0.0026(4)
ClS 0.054(13) 0.041(12) 0.015(8) -0.002(8) 0.002(8) 0.000(10)
O1 0.0300(16) 0.0274(16) 0.0285(14) 0.0021(12) 0.0098(12) 0.0003(13)
O2 0.0326(17) 0.0262(16) 0.0254(14) 0.0033(12) -0.0088(12) 0.0022(13)
O3 0.0412(18) 0.0167(14) 0.0326(15) -0.0004(12) -0.0029(13) -0.0044(13)
N1 0.0130(14) 0.0133(15) 0.0152(13) -0.0004(11) -0.0018(11) 0.0012(11)
N2 0.0147(15) 0.0174(15) 0.0130(13) -0.0005(11) 0.0000(11) -0.0008(12)
C1 0.0098(16) 0.0181(18) 0.0159(16) 0.0018(13) -0.0008(12) 0.0017(13)
C2 0.0199(19) 0.0159(17) 0.0178(16) -0.0031(14) -0.0010(14) 0.0025(14)
C3 0.0201(18) 0.0168(19) 0.0168(16) -0.0034(13) 0.0010(13) 0.0030(14)
C4 0.0210(15) 0.0186(17) 0.0190(16) -0.0010(14) 0.0008(12) 0.0049(13)
C5 0.0222(16) 0.0156(16) 0.0212(15) -0.0009(13) 0.0000(13) 0.0012(14)
C6 0.027(2) 0.0173(14) 0.0162(16) 0.0002(12) 0.0007(14) 0.0039(13)
C7 0.0188(18) 0.0095(16) 0.0140(15) 0.0001(13) -0.0004(13) 0.0024(13)
C8 0.0198(19) 0.0150(17) 0.0182(16) 0.0025(14) 0.0008(14) -0.0006(14)
C9 0.026(2) 0.025(2) 0.0207(18) 0.0053(15) 0.0019(15) -0.0029(16)
C10 0.034(2) 0.028(2) 0.0143(17) 0.0050(15) -0.0038(15) -0.0001(18)
C11 0.0213(19) 0.0217(19) 0.0210(18) 0.0008(15) -0.0063(15) 0.0041(15)
C12 0.0216(19) 0.0154(18) 0.0200(17) -0.0028(14) 0.0007(14) 0.0027(14)
C13 0.0180(19) 0.024(2) 0.0229(18) 0.0062(15) 0.0002(15) -0.0016(15)
C14 0.020(2) 0.029(2) 0.035(2) 0.0023(17) 0.0051(17) -0.0006(16)
C15 0.027(2) 0.034(2) 0.029(2) -0.0023(18) -0.0003(17) -0.0080(18)
C16 0.0174(19) 0.034(2) 0.0167(16) 0.0007(15) -0.0020(14) 0.0062(16)
C17 0.024(2) 0.029(2) 0.037(2) 0.0061(18) 0.0053(18) -0.0004(17)
C18 0.023(2) 0.039(3) 0.053(3) -0.019(2) 0.006(2) 0.0051(19)
C19 0.0224(19) 0.0159(17) 0.0122(15) 0.0006(13) 0.0025(13) 0.0017(14)
C20 0.0231(19) 0.0205(19) 0.0135(16) -0.0009(14) 0.0041(14) 0.0014(15)
C21 0.027(2) 0.023(2) 0.0250(19) 0.0048(16) 0.0084(16) -0.0048(16)
C22 0.038(2) 0.032(2) 0.027(2) 0.0186(18) 0.0013(18) -0.0010(19)
C23 0.027(2) 0.035(2) 0.0222(19) 0.0088(17) -0.0019(16) 0.0031(18)
C24 0.0206(19) 0.0224(19) 0.0164(16) 0.0034(14) 0.0016(14) -0.0004(15)
C25 0.0201(19) 0.024(2) 0.0199(17) 0.0006(15) 0.0011(14) -0.0025(15)
C26 0.020(2) 0.038(3) 0.044(3) -0.010(2) 0.0013(18) 0.0040(18)
C27 0.027(2) 0.034(2) 0.034(2) 0.0005(19) 0.0009(18) -0.0100(19)
C28 0.022(2) 0.025(2) 0.0181(17) 0.0025(15) -0.0011(14) -0.0002(16)
C29 0.020(2) 0.032(2) 0.031(2) 0.0009(18) -0.0025(16) 0.0035(17)
C30 0.028(2) 0.039(3) 0.029(2) -0.0072(19) -0.0046(17) -0.0002(19)
C31 0.025(2) 0.0238(19) 0.0156(16) -0.0065(15) 0.0025(15) 0.0046(16)
C32 0.0219(19) 0.0174(18) 0.0196(17) -0.0092(14) 0.0034(14) -0.0001(15)
C33 0.024(2) 0.0162(18) 0.0199(17) -0.0050(14) 0.0022(14) 0.0025(15)
C34 0.023(2) 0.025(2) 0.0212(18) -0.0103(15) 0.0048(15) 0.0021(16)
C35 0.027(2) 0.0216(19) 0.0195(17) -0.0054(15) 0.0072(15) -0.0001(16)
C36 0.041(3) 0.040(3) 0.0176(18) -0.0086(18) -0.0036(17) 0.018(2)
C37 0.022(2) 0.031(2) 0.036(2) -0.0140(19) 0.0045(17) -0.0050(17)
C38 0.046(3) 0.020(2) 0.028(2) -0.0041(17) -0.0018(19) 0.0109(19)
C39 0.019(2) 0.054(3) 0.044(3) -0.020(2) 0.0020(19) 0.004(2)
C40 0.060(3) 0.031(2) 0.028(2) 0.0002(19) 0.019(2) -0.008(2)

loop_
_atom_type_symbol
_atom_type_description
_atom_type_scat_dispersion_real
_atom_type_scat_dispersion_imag
_atom_type_scat_source
C C 0.0033 0.0016 'International Tables Vol C Tables 4.2.6.8 and 6.1.1.4'
H H 0.0000 0.0000 'International Tables Vol C Tables 4.2.6.8 and 6.1.1.4'
Cl Cl 0.1484 0.1585 'International Tables Vol C Tables 4.2.6.8 and 6.1.1.4'
N N 0.0061 0.0033 'International Tables Vol C Tables 4.2.6.8 and 6.1.1.4'
O O 0.0106 0.0060 'International Tables Vol C Tables 4.2.6.8 and 6.1.1.4'
Sn Sn -0.6537 1.4246 'International Tables Vol C Tables 4.2.6.8 and 6.1.1.4'
W W -0.8490 6.8722 'International Tables Vol C Tables 4.2.6.8 and 6.1.1.4'

loop_
_geom_angle_atom_site_label_1
_geom_angle_atom_site_label_2
_geom_angle_atom_site_label_3
_geom_angle
Sn W SnS 16.71(11)
C4 W Sn 74.17(11)
C4 W SnS 57.81(16)
C4 W C6 105.47(15)
C4 W C31 112.10(14)
C4 W C32 92.34(14)
C4 W C33 107.46(14)
C4 W C34 143.06(15)
C4 W C35 146.82(14)
C5 W Sn 134.18(11)
C5 W SnS 126.55(14)
C5 W C4 80.16(15)
C5 W C6 80.97(15)
C5 W C31 148.47(14)
C5 W C32 119.86(14)
C5 W C33 90.67(14)
C5 W C34 94.02(15)
C5 W C35 126.44(15)
C6 W Sn 70.49(11)
C6 W SnS 80.40(13)
C6 W C31 120.30(14)
C6 W C32 155.10(14)
C6 W C33 144.01(15)
C6 W C34 109.59(15)
C6 W C35 98.83(14)
C31 W Sn 77.18(9)
C31 W SnS 82.39(12)
C32 W Sn 98.74(9)
C32 W SnS 95.19(10)
C32 W C31 35.02(13)
C32 W C35 58.52(13)
C33 W Sn 132.91(9)
C33 W SnS 130.20(10)
C33 W C31 58.23(13)
C33 W C32 35.15(13)
C33 W C34 35.74(13)
C33 W C35 58.75(13)
C34 W Sn 128.70(10)
C34 W SnS 139.42(13)
C34 W C31 58.26(13)
C34 W C32 58.92(13)
C34 W C35 35.19(13)
C35 W Sn 93.55(10)
C35 W SnS 105.72(14)
C35 W C31 34.78(13)
SnS Sn W 81.73(7)
SnS Sn Cl 32.85(16)
SnS Sn ClS 139.5(7)
SnS Sn C1 79.98(14)
Cl Sn W 101.36(3)
ClS Sn W 118.6(7)
ClS Sn Cl 106.6(7)
ClS Sn C1 117.7(7)
C1 Sn W 111.37(8)
C1 Sn Cl 97.02(8)
Sn SnS W 81.56(7)
Sn SnS Cl 132.3(3)
Sn SnS ClS 27.5(5)
Sn SnS C1 79.28(15)
Sn SnS C4 121.64(11)
Cl SnS W 122.12(14)
Cl SnS ClS 104.8(5)
Cl SnS C1 119.34(15)
Cl SnS C4 95.7(2)
ClS SnS W 97.6(5)
ClS SnS C4 138.0(5)
C1 SnS W 111.17(10)
C1 SnS ClS 94.1(5)
C1 SnS C4 107.27(18)
C4 SnS W 41.16(9)
SnS Cl Sn 14.81(17)
Sn ClS SnS 13.0(2)
C1 N1 C2 111.4(3)
C1 N1 C7 124.8(3)
C2 N1 C7 123.4(3)
C1 N2 C3 111.4(3)
C1 N2 C19 126.2(3)
C3 N2 C19 122.2(3)
Sn C1 SnS 20.74(14)
N1 C1 Sn 113.1(2)
N1 C1 SnS 129.1(3)
N2 C1 Sn 142.4(3)
N2 C1 SnS 126.5(3)
N2 C1 N1 103.8(3)
N1 C2 H2 126.9
C3 C2 N1 106.3(3)
C3 C2 H2 126.9
N2 C3 H3 126.4
C2 C3 N2 107.2(3)
C2 C3 H3 126.4
W C4 SnS 81.03(16)
O1 C4 W 170.7(3)
O1 C4 SnS 105.8(3)
O2 C5 W 176.5(3)
O3 C6 W 174.8(3)
C8 C7 N1 118.2(3)
C12 C7 N1 117.5(3)
C12 C7 C8 124.2(3)
C7 C8 C13 121.6(3)
C9 C8 C7 116.6(3)
C9 C8 C13 121.8(3)
C8 C9 H9 119.4
C10 C9 C8 121.1(4)
C10 C9 H9 119.4
C9 C10 H10 119.8
C11 C10 C9 120.3(3)
C11 C10 H10 119.8
C10 C11 H11 119.2
C10 C11 C12 121.6(3)
C12 C11 H11 119.2
C7 C12 C11 116.1(3)
C7 C12 C16 123.7(3)
C11 C12 C16 120.2(3)
C8 C13 H13 107.4
C8 C13 C14 113.3(3)
C8 C13 C15 110.8(3)
C14 C13 H13 107.4
C15 C13 H13 107.4
C15 C13 C14 110.2(3)
C13 C14 H14A 109.5
C13 C14 H14B 109.5
C13 C14 H14C 109.5
H14A C14 H14B 109.5
H14A C14 H14C 109.5
H14B C14 H14C 109.5
C13 C15 H15A 109.5
C13 C15 H15B 109.5
C13 C15 H15C 109.5
H15A C15 H15B 109.5
H15A C15 H15C 109.5
H15B C15 H15C 109.5
C12 C16 H16 107.7
C17 C16 C12 111.7(3)
C17 C16 H16 107.7
C17 C16 C18 110.8(3)
C18 C16 C12 111.1(3)
C18 C16 H16 107.7
C16 C17 H17A 109.5
C16 C17 H17B 109.5
C16 C17 H17C 109.5
H17A C17 H17B 109.5
H17A C17 H17C 109.5
H17B C17 H17C 109.5
C16 C18 H18A 109.5
C16 C18 H18B 109.5
C16 C18 H18C 109.5
H18A C18 H18B 109.5
H18A C18 H18C 109.5
H18B C18 H18C 109.5
C20 C19 N2 117.8(3)
C20 C19 C24 124.2(3)
C24 C19 N2 117.8(3)
C19 C20 C25 122.9(3)
C21 C20 C19 116.5(3)
C21 C20 C25 120.5(3)
C20 C21 H21 119.3
C22 C21 C20 121.4(4)
C22 C21 H21 119.3
C21 C22 H22 119.9
C21 C22 C23 120.3(4)
C23 C22 H22 119.9
C22 C23 H23 119.4
C22 C23 C24 121.1(4)
C24 C23 H23 119.4
C19 C24 C28 123.8(3)
C23 C24 C19 116.3(3)
C23 C24 C28 119.9(3)
C20 C25 H25 107.6
C26 C25 C20 110.2(3)
C26 C25 H25 107.6
C27 C25 C20 114.0(3)
C27 C25 H25 107.6
C27 C25 C26 109.7(3)
C25 C26 H26A 109.5
C25 C26 H26B 109.5
C25 C26 H26C 109.5
H26A C26 H26B 109.5
H26A C26 H26C 109.5
H26B C26 H26C 109.5
C25 C27 H27A 109.5
C25 C27 H27B 109.5
C25 C27 H27C 109.5
H27A C27 H27B 109.5
H27A C27 H27C 109.5
H27B C27 H27C 109.5
C24 C28 H28 108.2
C24 C28 C29 113.3(3)
C24 C28 C30 109.8(3)
C29 C28 H28 108.2
C29 C28 C30 109.0(3)
C30 C28 H28 108.2
C28 C29 H29A 109.5
C28 C29 H29B 109.5
C28 C29 H29C 109.5
H29A C29 H29B 109.5
H29A C29 H29C 109.5
H29B C29 H29C 109.5
C28 C30 H30A 109.5
C28 C30 H30B 109.5
C28 C30 H30C 109.5
H30A C30 H30B 109.5
H30A C30 H30C 109.5
H30B C30 H30C 109.5
C32 C31 W 70.89(19)
C32 C31 C36 124.7(4)
C35 C31 W 71.7(2)
C35 C31 C32 108.0(3)
C35 C31 C36 126.3(4)
C36 C31 W 131.7(3)
C31 C32 W 74.1(2)
C31 C32 C37 124.5(4)
C33 C32 W 71.5(2)
C33 C32 C31 108.0(3)
C33 C32 C37 127.4(4)
C37 C32 W 123.8(2)
C32 C33 W 73.3(2)
C32 C33 C34 108.3(3)
C32 C33 C38 126.8(4)
C34 C33 W 72.4(2)
C34 C33 C38 124.8(4)
C38 C33 W 124.1(2)
C33 C34 W 71.9(2)
C33 C34 C39 126.1(4)
C35 C34 W 73.8(2)
C35 C34 C33 107.8(3)
C35 C34 C39 125.6(4)
C39 C34 W 126.2(3)
C31 C35 W 73.5(2)
C31 C35 C40 125.6(4)
C34 C35 W 71.1(2)
C34 C35 C31 108.0(3)
C34 C35 C40 126.1(4)
C40 C35 W 126.4(3)
C31 C36 H36A 109.5
C31 C36 H36B 109.5
C31 C36 H36C 109.5
H36A C36 H36B 109.5
H36A C36 H36C 109.5
H36B C36 H36C 109.5
C32 C37 H37A 109.5
C32 C37 H37B 109.5
C32 C37 H37C 109.5
H37A C37 H37B 109.5
H37A C37 H37C 109.5
H37B C37 H37C 109.5
C33 C38 H38A 109.5
C33 C38 H38B 109.5
C33 C38 H38C 109.5
H38A C38 H38B 109.5
H38A C38 H38C 109.5
H38B C38 H38C 109.5
C34 C39 H39A 109.5
C34 C39 H39B 109.5
C34 C39 H39C 109.5
H39A C39 H39B 109.5
H39A C39 H39C 109.5
H39B C39 H39C 109.5
C35 C40 H40A 109.5
C35 C40 H40B 109.5
C35 C40 H40C 109.5
H40A C40 H40B 109.5
H40A C40 H40C 109.5
H40B C40 H40C 109.5

loop_
_geom_bond_atom_site_label_1
_geom_bond_atom_site_label_2
_geom_bond_distance
W Sn 2.9514(4)
W SnS 2.9527(7)
W C4 1.967(4)
W C5 1.952(4)
W C6 1.969(4)
W C31 2.399(3)
W C32 2.357(3)
W C33 2.334(4)
W C34 2.340(4)
W C35 2.375(4)
Sn SnS 0.858(6)
Sn Cl 2.4812(11)
Sn ClS 1.765(7)
Sn C1 2.380(3)
SnS Cl 1.821(3)
SnS ClS 2.481(2)
SnS C1 2.386(4)
SnS C4 2.530(5)
O1 C4 1.166(5)
O2 C5 1.163(4)
O3 C6 1.163(5)
N1 C1 1.364(4)
N1 C2 1.382(4)
N1 C7 1.453(4)
N2 C1 1.349(4)
N2 C3 1.380(4)
N2 C19 1.459(4)
C2 H2 0.9500
C2 C3 1.342(5)
C3 H3 0.9500
C7 C8 1.404(5)
C7 C12 1.387(5)
C8 C9 1.390(5)
C8 C13 1.510(5)
C9 H9 0.9500
C9 C10 1.386(5)
C10 H10 0.9500
C10 C11 1.372(6)
C11 H11 0.9500
C11 C12 1.406(5)
C12 C16 1.522(5)
C13 H13 1.0000
C13 C14 1.531(5)
C13 C15 1.527(6)
C14 H14A 0.9800
C14 H14B 0.9800
C14 H14C 0.9800
C15 H15A 0.9800
C15 H15B 0.9800
C15 H15C 0.9800
C16 H16 1.0000
C16 C17 1.519(6)
C16 C18 1.521(6)
C17 H17A 0.9800
C17 H17B 0.9800
C17 H17C 0.9800
C18 H18A 0.9800
C18 H18B 0.9800
C18 H18C 0.9800
C19 C20 1.395(5)
C19 C24 1.401(5)
C20 C21 1.388(5)
C20 C25 1.530(5)
C21 H21 0.9500
C21 C22 1.384(6)
C22 H22 0.9500
C22 C23 1.387(6)
C23 H23 0.9500
C23 C24 1.395(5)
C24 C28 1.520(5)
C25 H25 1.0000
C25 C26 1.528(6)
C25 C27 1.519(5)
C26 H26A 0.9800
C26 H26B 0.9800
C26 H26C 0.9800
C27 H27A 0.9800
C27 H27B 0.9800
C27 H27C 0.9800
C28 H28 1.0000
C28 C29 1.523(5)
C28 C30 1.537(5)
C29 H29A 0.9800
C29 H29B 0.9800
C29 H29C 0.9800
C30 H30A 0.9800
C30 H30B 0.9800
C30 H30C 0.9800
C31 C32 1.432(5)
C31 C35 1.427(5)
C31 C36 1.507(5)
C32 C33 1.417(5)
C32 C37 1.502(5)
C33 C34 1.434(5)
C33 C38 1.507(5)
C34 C35 1.425(6)
C34 C39 1.506(6)
C35 C40 1.508(6)
C36 H36A 0.9800
C36 H36B 0.9800
C36 H36C 0.9800
C37 H37A 0.9800
C37 H37B 0.9800
C37 H37C 0.9800
C38 H38A 0.9800
C38 H38B 0.9800
C38 H38C 0.9800
C39 H39A 0.9800
C39 H39B 0.9800
C39 H39C 0.9800
C40 H40A 0.9800
C40 H40B 0.9800
C40 H40C 0.9800

loop_
_geom_torsion_atom_site_label_1
_geom_torsion_atom_site_label_2
_geom_torsion_atom_site_label_3
_geom_torsion_atom_site_label_4
_geom_torsion
W Sn SnS Cl -126.30(17)
W Sn SnS ClS -125.2(11)
W Sn SnS C1 113.55(9)
W Sn SnS C4 9.77(17)
W Sn ClS SnS 112.8(10)
W SnS Cl Sn -109.7(3)
W C31 C32 C33 -64.0(2)
W C31 C32 C37 120.4(3)
W C31 C35 C34 63.1(2)
W C31 C35 C40 -123.4(4)
W C32 C33 C34 -64.4(2)
W C32 C33 C38 120.4(4)
W C33 C34 C35 -65.6(2)
W C33 C34 C39 122.1(4)
W C34 C35 C31 -64.8(2)
W C34 C35 C40 121.8(4)
Cl Sn SnS W 126.30(17)
Cl Sn SnS ClS 1.1(11)
Cl Sn SnS C1 -120.15(17)
Cl Sn SnS C4 136.1(3)
Cl Sn ClS SnS -0.6(6)
ClS Sn SnS W 125.2(11)
ClS Sn SnS Cl -1.1(11)
ClS Sn SnS C1 -121.3(11)
ClS Sn SnS C4 134.9(11)
ClS SnS Cl Sn -0.5(5)
N1 C2 C3 N2 0.4(4)
N1 C7 C8 C9 177.1(3)
N1 C7 C8 C13 -3.3(5)
N1 C7 C12 C11 -178.1(3)
N1 C7 C12 C16 1.1(5)
N2 C19 C20 C21 -178.2(3)
N2 C19 C20 C25 -0.9(5)
N2 C19 C24 C23 179.1(3)
N2 C19 C24 C28 2.0(5)
C1 Sn SnS W -113.55(9)
C1 Sn SnS Cl 120.15(17)
C1 Sn SnS ClS 121.3(11)
C1 Sn SnS C4 -103.8(2)
C1 Sn ClS SnS -108.2(11)
C1 SnS Cl Sn 102.9(3)
C1 N1 C2 C3 -0.5(4)
C1 N1 C7 C8 -86.5(4)
C1 N1 C7 C12 92.3(4)
C1 N2 C3 C2 -0.1(4)
C1 N2 C19 C20 -72.9(5)
C1 N2 C19 C24 111.6(4)
C2 N1 C1 Sn -172.4(2)
C2 N1 C1 SnS 172.0(3)
C2 N1 C1 N2 0.4(4)
C2 N1 C7 C8 102.0(4)
C2 N1 C7 C12 -79.3(4)
C3 N2 C1 Sn 169.0(3)
C3 N2 C1 SnS -172.0(2)
C3 N2 C1 N1 -0.2(4)
C3 N2 C19 C20 101.1(4)
C3 N2 C19 C24 -74.4(4)
C4 SnS Cl Sn -143.6(2)
C7 N1 C1 Sn 15.1(4)
C7 N1 C1 SnS -0.5(5)
C7 N1 C1 N2 -172.0(3)
C7 N1 C2 C3 172.0(3)
C7 C8 C9 C10 0.9(6)
C7 C8 C13 C14 150.1(3)
C7 C8 C13 C15 -85.4(4)
C7 C12 C16 C17 -111.3(4)
C7 C12 C16 C18 124.4(4)
C8 C7 C12 C11 0.6(5)
C8 C7 C12 C16 179.8(3)
C8 C9 C10 C11 0.6(6)
C9 C8 C13 C14 -30.3(5)
C9 C8 C13 C15 94.2(4)
C9 C10 C11 C12 -1.6(6)
C10 C11 C12 C7 1.0(6)
C10 C11 C12 C16 -178.2(4)
C11 C12 C16 C17 67.8(5)
C11 C12 C16 C18 -56.5(5)
C12 C7 C8 C9 -1.5(5)
C12 C7 C8 C13 178.1(3)
C13 C8 C9 C10 -178.7(4)
C19 N2 C1 Sn -16.4(6)
C19 N2 C1 SnS 2.5(5)
C19 N2 C1 N1 174.3(3)
C19 N2 C3 C2 -174.9(3)
C19 C20 C21 C22 0.2(6)
C19 C20 C25 C26 -80.2(4)
C19 C20 C25 C27 156.0(4)
C19 C24 C28 C29 -138.9(4)
C19 C24 C28 C30 99.1(4)
C20 C19 C24 C23 3.9(6)
C20 C19 C24 C28 -173.2(3)
C20 C21 C22 C23 1.6(7)
C21 C20 C25 C26 97.0(4)
C21 C20 C25 C27 -26.8(5)
C21 C22 C23 C24 -0.7(7)
C22 C23 C24 C19 -1.9(6)
C22 C23 C24 C28 175.3(4)
C23 C24 C28 C29 44.2(5)
C23 C24 C28 C30 -77.9(5)
C24 C19 C20 C21 -3.0(5)
C24 C19 C20 C25 174.3(3)
C25 C20 C21 C22 -177.2(4)
C31 C32 C33 W 65.7(2)
C31 C32 C33 C34 1.3(4)
C31 C32 C33 C38 -173.9(3)
C32 C31 C35 W -61.9(2)
C32 C31 C35 C34 1.2(4)
C32 C31 C35 C40 174.7(4)
C32 C33 C34 W 65.0(2)
C32 C33 C34 C35 -0.5(4)
C32 C33 C34 C39 -172.9(4)
C33 C34 C35 W 64.3(2)
C33 C34 C35 C31 -0.4(4)
C33 C34 C35 C40 -173.9(4)
C35 C31 C32 W 62.4(2)
C35 C31 C32 C33 -1.5(4)
C35 C31 C32 C37 -177.1(3)
C36 C31 C32 W -128.0(3)
C36 C31 C32 C33 168.0(3)
C36 C31 C32 C37 -7.6(6)
C36 C31 C35 W 128.7(4)
C36 C31 C35 C34 -168.1(3)
C36 C31 C35 C40 5.4(6)
C37 C32 C33 W -118.9(4)
C37 C32 C33 C34 176.7(3)
C37 C32 C33 C38 1.5(6)
C38 C33 C34 W -119.7(4)
C38 C33 C34 C35 174.8(3)
C38 C33 C34 C39 2.4(6)
C39 C34 C35 W -123.3(4)
C39 C34 C35 C31 172.0(4)
C39 C34 C35 C40 -1.5(6)
